data_4313007
loop_
_publ_author_name
'Takayoshi Suzuki'
'Takashi Kuchiyama'
'Shinobu Kishi'
'Sumio Kaizaki'
'Hideo D. Takagi'
'Masako Kato'

_publ_contact_author
;
      Dr Takayoshi Suzuki
      Department of Chemistry
      Graduate of Science, Osaka University
      Toyonaka, 560-0043
      Japan
;
_publ_contact_author_email suzuki@chem.sci.osaka-u.ac.jp
_publ_section_title
;
 Ruthenium(II) Complexes Containing 8-(Dimethylphosphino)quinoline
 (Me2Pqn): Preparation, Crystal Structures, and Electrochemical and
 Spectroscopic Properties of [Ru(bpy or phen)3-n(Me2Pqn)n](PF6)2(bpy =
 2,2'-Bipyridine; phen = 1,10-Phenanthroline; n= 1, 2, or 3)
;
_journal_name_full 'Inorganic Chemistry'
_journal_page_first 785
_journal_page_last 795
_journal_paper_doi 10.1021/ic020344l
_journal_volume 42
_journal_year 2003
_chemical_formula_moiety '(Ru (C10 H8 N2)2 (C11 H12 N P) 2+), 2(P F6 1-), C H2 Cl2'
_chemical_formula_sum 'C32 H30 Cl2 F12 N5 P3 Ru'
_chemical_formula_weight 977.49
_chemical_name_common '[Ru(bpy)~2~(Me~2~Pqn)](PF~6~)~2~.CH~2~Cl~2~'
_chemical_name_systematic
;
Bis(2,2'-bipyridyl)(8-dimethylphosphinoquinoline)ruthenium(II)
Bis(hexafluorophosphate) Dichloromethane Solvate
;
_space_group_IT_number 14
_symmetry_cell_setting monoclinic
_symmetry_space_group_name_Hall '-P 2ybc'
_symmetry_space_group_name_H-M 'P 1 21/c 1'
_atom_sites_solution_hydrogens geom
_atom_sites_solution_primary direct
_atom_sites_solution_secondary difmap
_audit_creation_method SHELXL-97
_cell_angle_alpha 90.00
_cell_angle_beta 98.54(5)
_cell_angle_gamma 90.00
_cell_formula_units_Z 4
_cell_length_a 9.143(7)
_cell_length_b 33.977(10)
_cell_length_c 12.521(8)
_cell_measurement_reflns_used 25
_cell_measurement_temperature 296(2)
_cell_measurement_theta_max 15.0
_cell_measurement_theta_min 14.2
_cell_volume 3847(4)
_computing_cell_refinement 'Rigaku/AFC Diffractometer Control'
_computing_data_collection 'Rigaku/AFC Diffractometer Control'
_computing_data_reduction teXsan
_computing_molecular_graphics 'ORTEP in teXsan'
_computing_publication_material 'SHELXL-97 (Sheldrick, 1997)'
_computing_structure_refinement 'SHELXL-97 (Sheldrick, 1997)'
_computing_structure_solution 'SHELXS-86 (Sheldrick, 1990)'
_diffrn_ambient_temperature 296(2)
_diffrn_measured_fraction_theta_full 0.999
_diffrn_measured_fraction_theta_max 0.999
_diffrn_measurement_device_type 'Rigaku AFC7R'
_diffrn_measurement_method \w-2\q
_diffrn_radiation_monochromator graphite
_diffrn_radiation_source 'Rigaku rotating anode'
_diffrn_radiation_type 'Mo K\a'
_diffrn_radiation_wavelength 0.71069
_diffrn_reflns_av_R_equivalents 0.0443
_diffrn_reflns_av_sigmaI/netI 0.1161
_diffrn_reflns_limit_h_max 11
_diffrn_reflns_limit_h_min 0
_diffrn_reflns_limit_k_max 44
_diffrn_reflns_limit_k_min 0
_diffrn_reflns_limit_l_max 16
_diffrn_reflns_limit_l_min -16
_diffrn_reflns_number 9406
_diffrn_reflns_theta_full 27.55
_diffrn_reflns_theta_max 27.55
_diffrn_reflns_theta_min 2.04
_diffrn_standards_decay_% 2.08
_diffrn_standards_interval_count 150
_diffrn_standards_number 3
_exptl_absorpt_coefficient_mu 0.762
_exptl_absorpt_correction_T_max 0.920
_exptl_absorpt_correction_T_min 0.829
_exptl_absorpt_correction_type integration
_exptl_absorpt_process_details 'Coppens numerical (Coppens, et al., 1965)'
_exptl_crystal_colour orange
_exptl_crystal_density_diffrn 1.688
_exptl_crystal_density_method 'not measured'
_exptl_crystal_description column
_exptl_crystal_F_000 1952
_exptl_crystal_size_max 0.27
_exptl_crystal_size_mid 0.26
_exptl_crystal_size_min 0.10
_refine_diff_density_max 1.152
_refine_diff_density_min -0.938
_refine_diff_density_rms 0.100
_refine_ls_extinction_method none
_refine_ls_goodness_of_fit_ref 1.034
_refine_ls_hydrogen_treatment constr
_refine_ls_matrix_type full
_refine_ls_number_parameters 498
_refine_ls_number_reflns 8870
_refine_ls_number_restraints 0
_refine_ls_restrained_S_all 1.034
_refine_ls_R_factor_all 0.1759
_refine_ls_R_factor_gt 0.0586
_refine_ls_shift/su_max 0.029
_refine_ls_shift/su_mean 0.001
_refine_ls_structure_factor_coef Fsqd
_refine_ls_weighting_details 'calc w=1/[\s^2^(Fo^2^)+(0.1063P)^2^+0.0000P] where P=(Fo^2^+2Fc^2^)/3'
_refine_ls_weighting_scheme calc
_refine_ls_wR_factor_gt 0.1675
_refine_ls_wR_factor_ref 0.2073
_reflns_number_gt 4118
_reflns_number_total 8870
_reflns_threshold_expression 'I > 2\s(I)'
_cod_data_source_file ic020344l_1.cif
_cod_data_source_block mono
_cod_original_cell_volume 3846(4)
_cod_original_sg_symbol_H-M 'P 21/c'
_cod_database_code 4313007

loop_
_symmetry_equiv_pos_as_xyz
'x, y, z'
'-x, y+1/2, -z+1/2'
'-x, -y, -z'
'x, -y-1/2, z-1/2'

loop_
_atom_site_label
_atom_site_type_symbol
_atom_site_fract_x
_atom_site_fract_y
_atom_site_fract_z
_atom_site_U_iso_or_equiv
_atom_site_adp_type
_atom_site_occupancy
_atom_site_symmetry_multiplicity
_atom_site_calc_flag
_atom_site_refinement_flags
_atom_site_disorder_assembly
_atom_site_disorder_group
Ru Ru 0.24608(5) 0.646018(14) 0.78948(4) 0.04577(16) Uani 1 1 d . . .
Cl1 Cl 0.3791(7) 0.4797(3) 0.2304(5) 0.288(4) Uani 1 1 d . . .
Cl2 Cl 0.1513(7) 0.4666(2) 0.0528(4) 0.231(3) Uani 1 1 d . . .
P1 P 0.1799(2) 0.58390(5) 0.73905(14) 0.0562(4) Uani 1 1 d . . .
P3 P 0.9209(3) 0.56985(6) 1.31478(16) 0.0736(6) Uani 1 1 d . . .
P4 P -0.3306(2) 0.72134(6) 0.22275(14) 0.0610(5) Uani 1 1 d . . .
F1 F 0.9935(8) 0.52966(17) 1.3530(7) 0.152(3) Uani 1 1 d . . .
F2 F 0.9091(12) 0.5820(3) 1.4299(5) 0.186(4) Uani 1 1 d . . .
F3 F 0.7673(8) 0.5484(2) 1.2998(6) 0.148(3) Uani 1 1 d . . .
F4 F 1.0734(8) 0.5911(2) 1.3277(8) 0.181(4) Uani 1 1 d . . .
F5 F 0.9255(13) 0.5600(3) 1.1952(6) 0.204(4) Uani 1 1 d . . .
F6 F 0.8458(9) 0.60883(19) 1.2700(6) 0.158(3) Uani 1 1 d . . .
F11 F -0.3544(7) 0.7049(2) 0.3333(5) 0.153(3) Uani 1 1 d . . .
F12 F -0.2753(8) 0.76066(19) 0.2792(6) 0.163(4) Uani 1 1 d . . .
F13 F -0.1660(5) 0.70501(15) 0.2426(3) 0.0835(13) Uani 1 1 d . . .
F14 F -0.4943(5) 0.73862(15) 0.2021(4) 0.0885(14) Uani 1 1 d . . .
F15 F -0.3846(6) 0.68286(18) 0.1617(6) 0.142(3) Uani 1 1 d . . .
F16 F -0.3032(6) 0.7375(2) 0.1095(4) 0.129(2) Uani 1 1 d . . .
N1 N 0.4098(6) 0.63738(15) 0.6896(4) 0.0538(13) Uani 1 1 d . . .
N21 N 0.1285(5) 0.67596(14) 0.6586(4) 0.0462(11) Uani 1 1 d . . .
N31 N 0.2945(5) 0.70598(15) 0.8300(4) 0.0481(12) Uani 1 1 d . . .
N41 N 0.0901(6) 0.65105(14) 0.8908(4) 0.0503(12) Uani 1 1 d . . .
N51 N 0.3579(6) 0.62397(16) 0.9325(4) 0.0544(13) Uani 1 1 d . . .
C2 C 0.5115(8) 0.6638(2) 0.6788(6) 0.0624(17) Uani 1 1 d . . .
H2 H 0.5163 0.6861 0.7225 0.075 Uiso 1 1 calc R . .
C3 C 0.6124(9) 0.6608(3) 0.6065(7) 0.080(2) Uani 1 1 d . . .
H3 H 0.6841 0.6800 0.6042 0.095 Uiso 1 1 calc R . .
C4 C 0.6051(10) 0.6295(3) 0.5398(7) 0.081(2) Uani 1 1 d . . .
H4 H 0.6716 0.6271 0.4907 0.099 Uiso 1 1 calc R . .
C5 C 0.4783(12) 0.5667(3) 0.4783(7) 0.097(3) Uani 1 1 d . . .
H5 H 0.5414 0.5626 0.4275 0.118 Uiso 1 1 calc R . .
C6 C 0.3703(12) 0.5399(3) 0.4869(8) 0.099(3) Uani 1 1 d . . .
H6 H 0.3586 0.5186 0.4397 0.116 Uiso 1 1 calc R . .
C7 C 0.2773(10) 0.5433(2) 0.5643(6) 0.080(2) Uani 1 1 d . . .
H7 H 0.2063 0.5242 0.5707 0.099 Uiso 1 1 calc R . .
C8 C 0.2920(8) 0.5758(2) 0.6318(5) 0.0594(16) Uani 1 1 d . . .
C9 C 0.3980(7) 0.60430(19) 0.6214(5) 0.0535(15) Uani 1 1 d . . .
C10 C 0.4971(9) 0.6006(2) 0.5445(6) 0.073(2) Uani 1 1 d . . .
C11 C -0.0113(9) 0.5712(3) 0.6859(6) 0.083(2) Uani 1 1 d . . .
H11A H -0.0498 0.5899 0.6313 0.098 Uiso 1 1 calc R . .
H11B H -0.0700 0.5718 0.7433 0.098 Uiso 1 1 calc R . .
H11C H -0.0145 0.5453 0.6549 0.098 Uiso 1 1 calc R . .
C12 C 0.2305(11) 0.5443(2) 0.8353(7) 0.087(3) Uani 1 1 d . . .
H12A H 0.1674 0.5451 0.8901 0.108 Uiso 1 1 calc R . .
H12B H 0.3316 0.5475 0.8681 0.108 Uiso 1 1 calc R . .
H12C H 0.2192 0.5195 0.7985 0.108 Uiso 1 1 calc R . .
C22 C 0.0600(7) 0.6603(2) 0.5656(5) 0.0517(15) Uani 1 1 d . . .
H22 H 0.0689 0.6334 0.5547 0.063 Uiso 1 1 calc R . .
C23 C -0.0212(7) 0.6818(2) 0.4872(5) 0.0606(17) Uani 1 1 d . . .
H23 H -0.0662 0.6697 0.4242 0.073 Uiso 1 1 calc R . .
C24 C -0.0372(8) 0.7220(2) 0.5010(5) 0.0665(19) Uani 1 1 d . . .
H24 H -0.0974 0.7370 0.4500 0.080 Uiso 1 1 calc R . .
C25 C 0.0388(8) 0.7390(2) 0.5922(5) 0.0594(17) Uani 1 1 d . . .
H25 H 0.0354 0.7661 0.6015 0.073 Uiso 1 1 calc R . .
C26 C 0.1202(6) 0.71584(19) 0.6701(4) 0.0472(14) Uani 1 1 d . . .
C32 C 0.3825(7) 0.7193(2) 0.9188(5) 0.0596(17) Uani 1 1 d . . .
H32 H 0.4422 0.7015 0.9616 0.074 Uiso 1 1 calc R . .
C33 C 0.3869(8) 0.7580(2) 0.9477(6) 0.0645(18) Uani 1 1 d . . .
H33 H 0.4503 0.7664 1.0085 0.080 Uiso 1 1 calc R . .
C34 C 0.2982(8) 0.7843(2) 0.8873(6) 0.0659(18) Uani 1 1 d . . .
H34 H 0.2997 0.8108 0.9065 0.080 Uiso 1 1 calc R . .
C35 C 0.2063(8) 0.7712(2) 0.7973(5) 0.0625(18) Uani 1 1 d . . .
H35 H 0.1436 0.7887 0.7557 0.078 Uiso 1 1 calc R . .
C36 C 0.2077(6) 0.73203(18) 0.7693(4) 0.0462(14) Uani 1 1 d . . .
C42 C -0.0468(8) 0.6661(2) 0.8647(5) 0.0607(17) Uani 1 1 d . . .
H42 H -0.0757 0.6748 0.7943 0.073 Uiso 1 1 calc R . .
C43 C -0.1458(9) 0.6692(2) 0.9364(7) 0.075(2) Uani 1 1 d . . .
H43 H -0.2378 0.6808 0.9159 0.093 Uiso 1 1 calc R . .
C44 C -0.1070(9) 0.6550(2) 1.0381(6) 0.073(2) Uani 1 1 d . . .
H44 H -0.1745 0.6550 1.0868 0.085 Uiso 1 1 calc R . .
C45 C 0.0352(9) 0.6405(2) 1.0681(6) 0.0689(19) Uani 1 1 d . . .
H45 H 0.0655 0.6319 1.1385 0.083 Uiso 1 1 calc R . .
C46 C 0.1307(8) 0.63883(17) 0.9934(5) 0.0534(15) Uani 1 1 d . . .
C52 C 0.4967(9) 0.6108(2) 0.9481(6) 0.0688(19) Uani 1 1 d . . .
H52 H 0.5495 0.6108 0.8901 0.088 Uiso 1 1 calc R . .
C53 C 0.5662(9) 0.5971(2) 1.0485(7) 0.078(2) Uani 1 1 d . . .
H53 H 0.6631 0.5880 1.0572 0.095 Uiso 1 1 calc R . .
C54 C 0.4879(11) 0.5974(3) 1.1331(8) 0.103(3) Uani 1 1 d . . .
H54 H 0.5319 0.5883 1.2003 0.119 Uiso 1 1 calc R . .
C55 C 0.3462(10) 0.6108(2) 1.1205(6) 0.077(2) Uani 1 1 d . . .
H55 H 0.2930 0.6111 1.1783 0.092 Uiso 1 1 calc R . .
C56 C 0.2824(8) 0.6242(2) 1.0181(5) 0.0599(17) Uani 1 1 d . . .
C61 C 0.240(2) 0.5000(4) 0.1501(16) 0.195(7) Uani 1 1 d . . .
H61A H 0.2760 0.5222 0.1134 0.221 Uiso 1 1 calc R . .
H61B H 0.1680 0.5097 0.1935 0.221 Uiso 1 1 calc R . .

loop_
_atom_site_aniso_label
_atom_site_aniso_U_11
_atom_site_aniso_U_22
_atom_site_aniso_U_33
_atom_site_aniso_U_23
_atom_site_aniso_U_13
_atom_site_aniso_U_12
Ru 0.0477(3) 0.0476(3) 0.0403(2) 0.0033(2) 0.00084(17) 0.0001(2)
Cl1 0.217(6) 0.425(10) 0.205(5) -0.134(6) -0.026(4) 0.106(7)
Cl2 0.232(6) 0.316(7) 0.151(4) -0.022(4) 0.045(4) 0.036(5)
P1 0.0650(11) 0.0534(10) 0.0489(9) 0.0023(7) 0.0045(8) -0.0033(8)
P3 0.0941(16) 0.0643(12) 0.0586(11) -0.0038(9) -0.0007(10) 0.0102(11)
P4 0.0632(11) 0.0679(12) 0.0494(9) -0.0028(8) 0.0001(8) 0.0086(9)
F1 0.154(6) 0.081(4) 0.209(7) 0.024(4) -0.009(5) 0.028(4)
F2 0.311(11) 0.172(7) 0.081(4) -0.032(4) 0.050(5) -0.002(7)
F3 0.123(5) 0.123(5) 0.194(8) 0.009(5) 0.008(5) -0.012(4)
F4 0.103(5) 0.166(7) 0.255(10) 0.051(7) -0.029(5) -0.033(5)
F5 0.335(13) 0.193(8) 0.087(5) -0.039(5) 0.044(6) -0.003(8)
F6 0.196(7) 0.093(4) 0.169(6) 0.016(4) -0.024(5) 0.038(5)
F11 0.112(5) 0.249(8) 0.107(4) 0.090(5) 0.052(4) 0.062(5)
F12 0.148(6) 0.102(5) 0.210(8) -0.074(5) -0.072(5) 0.031(4)
F13 0.066(3) 0.114(4) 0.066(3) 0.002(2) -0.004(2) 0.022(3)
F14 0.068(3) 0.120(4) 0.076(3) 0.006(3) 0.008(2) 0.034(3)
F15 0.094(4) 0.104(4) 0.220(7) -0.058(5) -0.011(4) -0.009(3)
F16 0.077(3) 0.227(7) 0.081(3) 0.065(4) 0.009(3) 0.023(4)
N1 0.053(3) 0.054(3) 0.055(3) 0.007(2) 0.014(2) 0.007(2)
N21 0.048(3) 0.049(3) 0.040(2) 0.004(2) 0.003(2) -0.002(2)
N31 0.049(3) 0.054(3) 0.041(3) 0.005(2) 0.005(2) 0.000(2)
N41 0.054(3) 0.053(3) 0.042(3) 0.005(2) 0.004(2) -0.003(2)
N51 0.052(3) 0.056(3) 0.051(3) 0.011(2) -0.006(2) -0.009(3)
C2 0.060(4) 0.060(4) 0.068(4) 0.001(3) 0.013(3) 0.003(3)
C3 0.064(5) 0.082(5) 0.098(6) 0.005(5) 0.024(5) 0.006(4)
C4 0.082(6) 0.092(6) 0.076(5) 0.013(5) 0.034(4) 0.021(5)
C5 0.117(8) 0.102(7) 0.080(6) -0.012(5) 0.040(5) 0.024(6)
C6 0.111(8) 0.085(6) 0.106(7) -0.038(5) 0.030(6) 0.008(6)
C7 0.099(6) 0.071(5) 0.071(5) -0.013(4) 0.016(4) 0.003(4)
C8 0.065(4) 0.055(4) 0.058(4) -0.002(3) 0.006(3) 0.006(3)
C9 0.060(4) 0.056(4) 0.045(3) -0.001(3) 0.009(3) 0.013(3)
C10 0.069(5) 0.082(5) 0.068(5) -0.014(4) 0.013(4) 0.013(4)
C11 0.087(6) 0.084(6) 0.076(5) 0.006(4) 0.002(4) -0.023(5)
C12 0.121(7) 0.061(5) 0.073(5) 0.008(4) -0.005(5) -0.007(5)
C22 0.053(4) 0.054(3) 0.046(3) 0.000(3) 0.003(3) -0.004(3)
C23 0.059(4) 0.076(5) 0.044(3) 0.003(3) -0.001(3) -0.008(3)
C24 0.076(5) 0.068(5) 0.049(4) 0.010(3) -0.013(3) 0.010(4)
C25 0.066(4) 0.056(4) 0.053(4) 0.002(3) -0.003(3) 0.009(3)
C26 0.045(3) 0.060(4) 0.037(3) 0.001(3) 0.004(2) 0.002(3)
C32 0.056(4) 0.072(5) 0.048(3) -0.008(3) -0.003(3) -0.001(3)
C33 0.065(4) 0.073(5) 0.053(4) -0.013(3) 0.002(3) -0.014(4)
C34 0.073(5) 0.060(4) 0.063(4) -0.012(3) 0.006(4) 0.005(4)
C35 0.062(4) 0.061(4) 0.061(4) -0.006(3) 0.000(3) 0.009(3)
C36 0.044(3) 0.053(4) 0.041(3) 0.001(3) 0.006(2) -0.002(3)
C42 0.059(4) 0.072(5) 0.050(4) 0.011(3) 0.006(3) 0.001(3)
C43 0.076(5) 0.069(5) 0.081(5) 0.004(4) 0.020(4) 0.005(4)
C44 0.083(6) 0.069(5) 0.073(5) -0.001(4) 0.034(4) -0.005(4)
C45 0.086(5) 0.068(5) 0.055(4) 0.003(3) 0.021(4) -0.009(4)
C46 0.066(4) 0.048(4) 0.045(3) 0.002(3) 0.003(3) -0.005(3)
C52 0.073(5) 0.062(4) 0.070(5) 0.008(4) 0.007(4) -0.002(4)
C53 0.071(5) 0.078(5) 0.079(5) 0.014(4) -0.013(4) 0.006(4)
C54 0.095(7) 0.123(8) 0.079(6) 0.036(6) -0.023(5) -0.011(6)
C55 0.090(6) 0.089(6) 0.050(4) 0.022(4) -0.001(4) -0.010(5)
C56 0.077(5) 0.059(4) 0.042(3) 0.005(3) 0.000(3) -0.002(4)
C61 0.25(2) 0.108(10) 0.24(2) -0.009(13) 0.072(17) 0.022(12)

loop_
_atom_type_symbol
_atom_type_description
_atom_type_scat_dispersion_real
_atom_type_scat_dispersion_imag
_atom_type_scat_source
Ru Ru -1.2594 0.8363 'International Tables Vol C Tables 4.2.6.8 and 6.1.1.4'
C C 0.0033 0.0016 'International Tables Vol C Tables 4.2.6.8 and 6.1.1.4'
H H 0.0000 0.0000 'International Tables Vol C Tables 4.2.6.8 and 6.1.1.4'
N N 0.0061 0.0033 'International Tables Vol C Tables 4.2.6.8 and 6.1.1.4'
P P 0.1023 0.0942 'International Tables Vol C Tables 4.2.6.8 and 6.1.1.4'
F F 0.0171 0.0103 'International Tables Vol C Tables 4.2.6.8 and 6.1.1.4'
Cl Cl 0.1484 0.1585 'International Tables Vol C Tables 4.2.6.8 and 6.1.1.4'

loop_
_geom_angle_atom_site_label_1
_geom_angle_atom_site_label_2
_geom_angle_atom_site_label_3
_geom_angle
_geom_angle_site_symmetry_1
_geom_angle_site_symmetry_3
_geom_angle_publ_flag
N41 Ru N51 78.1(2) . . ?
N41 Ru N21 96.9(2) . . ?
N51 Ru N21 171.3(2) . . ?
N41 Ru N1 176.4(2) . . ?
N51 Ru N1 99.2(2) . . ?
N21 Ru N1 86.0(2) . . ?
N41 Ru N31 84.94(19) . . ?
N51 Ru N31 94.7(2) . . ?
N21 Ru N31 77.60(19) . . ?
N1 Ru N31 97.7(2) . . ?
N41 Ru P1 93.94(15) . . ?
N51 Ru P1 88.92(16) . . ?
N21 Ru P1 98.67(15) . . ?
N1 Ru P1 83.61(16) . . ?
N31 Ru P1 175.92(14) . . ?
C12 P1 C11 101.7(4) . . ?
C12 P1 C8 105.1(4) . . ?
C11 P1 C8 107.9(4) . . ?
C12 P1 Ru 118.3(3) . . ?
C11 P1 Ru 121.6(3) . . ?
C8 P1 Ru 100.9(2) . . ?
F2 P3 F5 176.0(5) . . ?
F2 P3 F6 91.2(5) . . ?
F5 P3 F6 84.9(5) . . ?
F2 P3 F4 88.0(5) . . ?
F5 P3 F4 92.8(6) . . ?
F6 P3 F4 89.0(5) . . ?
F2 P3 F1 91.9(5) . . ?
F5 P3 F1 92.0(5) . . ?
F6 P3 F1 176.6(4) . . ?
F4 P3 F1 92.3(4) . . ?
F2 P3 F3 92.9(5) . . ?
F5 P3 F3 86.3(5) . . ?
F6 P3 F3 90.7(4) . . ?
F4 P3 F3 179.1(5) . . ?
F1 P3 F3 87.9(4) . . ?
F11 P4 F15 93.5(5) . . ?
F11 P4 F12 89.0(5) . . ?
F15 P4 F12 177.6(5) . . ?
F11 P4 F16 178.7(4) . . ?
F15 P4 F16 86.1(4) . . ?
F12 P4 F16 91.4(5) . . ?
F11 P4 F13 89.4(3) . . ?
F15 P4 F13 90.4(3) . . ?
F12 P4 F13 89.5(3) . . ?
F16 P4 F13 89.4(3) . . ?
F11 P4 F14 91.4(3) . . ?
F15 P4 F14 90.5(3) . . ?
F12 P4 F14 89.5(3) . . ?
F16 P4 F14 89.8(3) . . ?
F13 P4 F14 178.7(3) . . ?
C2 N1 C9 118.4(6) . . ?
C2 N1 Ru 122.8(5) . . ?
C9 N1 Ru 118.3(4) . . ?
C22 N21 C26 117.1(5) . . ?
C22 N21 Ru 127.3(4) . . ?
C26 N21 Ru 115.5(4) . . ?
C36 N31 C32 118.3(6) . . ?
C36 N31 Ru 114.2(4) . . ?
C32 N31 Ru 126.4(4) . . ?
C42 N41 C46 117.5(6) . . ?
C42 N41 Ru 126.0(4) . . ?
C46 N41 Ru 116.4(4) . . ?
C52 N51 C56 118.1(6) . . ?
C52 N51 Ru 125.9(5) . . ?
C56 N51 Ru 116.0(4) . . ?
N1 C2 C3 124.3(7) . . ?
N1 C2 H2 117.8 . . ?
C3 C2 H2 117.8 . . ?
C4 C3 C2 119.1(8) . . ?
C4 C3 H3 120.4 . . ?
C2 C3 H3 120.4 . . ?
C3 C4 C10 119.8(8) . . ?
C3 C4 H4 120.1 . . ?
C9 C4 H4 120.1 . . ?
C6 C5 C10 121.7(8) . . ?
C6 C5 H5 119.1 . . ?
C9 C5 H5 119.1 . . ?
C5 C6 C7 121.8(8) . . ?
C5 C6 H6 119.1 . . ?
C7 C6 H6 119.1 . . ?
C8 C7 C6 118.7(8) . . ?
C8 C7 H7 120.6 . . ?
C6 C7 H7 120.6 . . ?
C7 C8 C9 120.2(7) . . ?
C7 C8 P1 123.7(6) . . ?
C9 C8 P1 116.1(5) . . ?
C8 C9 N1 119.4(6) . . ?
C8 C9 C10 121.7(6) . . ?
N1 C9 C10 118.8(6) . . ?
C4 C10 C5 124.9(8) . . ?
C4 C10 C9 119.4(7) . . ?
C5 C10 C9 115.7(8) . . ?
P1 C11 H11A 109.5 . . ?
P1 C11 H11B 109.5 . . ?
H11A C11 H11B 109.5 . . ?
P1 C11 H11C 109.5 . . ?
H11A C11 H11C 109.5 . . ?
H11B C11 H11C 109.5 . . ?
P1 C12 H12A 109.5 . . ?
P1 C12 H12B 109.5 . . ?
H12A C12 H12B 109.5 . . ?
P1 C12 H12C 109.5 . . ?
H12A C12 H12C 109.5 . . ?
H12B C12 H12C 109.5 . . ?
N21 C22 C23 123.3(6) . . ?
N21 C22 H22 118.3 . . ?
C23 C22 H22 118.3 . . ?
C22 C23 C24 119.8(6) . . ?
C22 C23 H23 120.1 . . ?
C24 C23 H23 120.1 . . ?
C25 C24 C23 118.0(6) . . ?
C25 C24 H24 121.0 . . ?
C23 C24 H24 121.0 . . ?
C24 C25 C26 120.0(6) . . ?
C24 C25 H25 120.0 . . ?
C26 C25 H25 120.0 . . ?
N21 C26 C25 121.6(5) . . ?
N21 C26 C36 115.2(5) . . ?
C25 C26 C36 123.2(6) . . ?
N31 C32 C33 122.1(6) . . ?
N31 C32 H32 118.9 . . ?
C33 C32 H32 118.9 . . ?
C34 C33 C32 119.8(6) . . ?
C34 C33 H33 120.1 . . ?
C32 C33 H33 120.1 . . ?
C33 C34 C35 118.9(7) . . ?
C33 C34 H34 120.5 . . ?
C35 C34 H34 120.5 . . ?
C34 C35 C36 119.6(6) . . ?
C34 C35 H35 120.2 . . ?
C36 C35 H35 120.2 . . ?
N31 C36 C35 121.2(6) . . ?
N31 C36 C26 115.5(5) . . ?
C35 C36 C26 123.3(6) . . ?
N41 C42 C43 123.4(6) . . ?
N41 C42 H42 118.3 . . ?
C43 C42 H42 118.3 . . ?
C44 C43 C42 118.7(8) . . ?
C44 C43 H43 120.6 . . ?
C42 C43 H43 120.6 . . ?
C43 C44 C45 119.0(7) . . ?
C43 C44 H44 120.5 . . ?
C45 C44 H44 120.5 . . ?
C46 C45 C44 119.6(7) . . ?
C46 C45 H45 120.2 . . ?
C44 C45 H45 120.2 . . ?
N41 C46 C45 121.6(7) . . ?
N41 C46 C56 115.1(6) . . ?
C45 C46 C56 123.3(6) . . ?
N51 C52 C53 122.5(7) . . ?
N51 C52 H52 118.7 . . ?
C53 C52 H52 118.7 . . ?
C54 C53 C52 118.3(8) . . ?
C54 C53 H53 120.9 . . ?
C52 C53 H53 120.9 . . ?
C55 C54 C53 120.9(8) . . ?
C55 C54 H54 119.6 . . ?
C53 C54 H54 119.6 . . ?
C54 C55 C56 118.3(8) . . ?
C54 C55 H55 120.8 . . ?
C56 C55 H55 120.8 . . ?
N51 C56 C55 121.8(7) . . ?
N51 C56 C46 114.4(5) . . ?
C55 C56 C46 123.8(7) . . ?
Cl1 C61 Cl2 112.6(9) . . ?
Cl1 C61 H61A 109.1 . . ?
Cl2 C61 H61A 109.1 . . ?
Cl1 C61 H61B 109.1 . . ?
Cl2 C61 H61B 109.1 . . ?
H61A C61 H61B 107.8 . . ?

loop_
_geom_bond_atom_site_label_1
_geom_bond_atom_site_label_2
_geom_bond_distance
_geom_bond_site_symmetry_2
_geom_bond_publ_flag
Ru N41 2.052(5) . ?
Ru N51 2.066(5) . ?
Ru N21 2.086(5) . ?
Ru N1 2.109(5) . ?
Ru N31 2.130(5) . ?
Ru P1 2.2596(19) . ?
Cl1 C61 1.651(18) . ?
Cl2 C61 1.769(18) . ?
P1 C12 1.819(8) . ?
P1 C11 1.827(8) . ?
P1 C8 1.827(7) . ?
P3 F2 1.518(6) . ?
P3 F5 1.541(7) . ?
P3 F6 1.557(6) . ?
P3 F4 1.557(7) . ?
P3 F1 1.562(6) . ?
P3 F3 1.568(7) . ?
P4 F11 1.538(5) . ?
P4 F15 1.557(6) . ?
P4 F12 1.561(6) . ?
P4 F16 1.575(5) . ?
P4 F13 1.589(5) . ?
P4 F14 1.592(5) . ?
N1 C2 1.315(9) . ?
N1 C9 1.406(8) . ?
N21 C22 1.347(7) . ?
N21 C26 1.366(8) . ?
N31 C36 1.346(8) . ?
N31 C32 1.350(8) . ?
N41 C42 1.347(8) . ?
N41 C46 1.349(7) . ?
N51 C52 1.332(9) . ?
N51 C56 1.358(9) . ?
C2 C3 1.389(10) . ?
C2 H2 0.9300 . ?
C3 C4 1.347(12) . ?
C3 H3 0.9300 . ?
C4 C10 1.400(12) . ?
C4 H4 0.9300 . ?
C5 C6 1.360(13) . ?
C5 C10 1.416(12) . ?
C5 H5 0.9300 . ?
C6 C7 1.386(12) . ?
C6 H6 0.9300 . ?
C7 C8 1.384(10) . ?
C7 H7 0.9300 . ?
C8 C9 1.390(9) . ?
C9 C10 1.422(10) . ?
C11 H11A 0.9600 . ?
C11 H11B 0.9600 . ?
C11 H11C 0.9600 . ?
C12 H12A 0.9600 . ?
C12 H12B 0.9600 . ?
C12 H12C 0.9600 . ?
C22 C23 1.354(9) . ?
C22 H22 0.9300 . ?
C23 C24 1.385(10) . ?
C23 H23 0.9300 . ?
C24 C25 1.373(9) . ?
C24 H24 0.9300 . ?
C25 C26 1.383(8) . ?
C25 H25 0.9300 . ?
C26 C36 1.479(8) . ?
C32 C33 1.363(9) . ?
C32 H32 0.9300 . ?
C33 C34 1.359(10) . ?
C33 H33 0.9300 . ?
C34 C35 1.376(9) . ?
C34 H34 0.9300 . ?
C35 C36 1.379(9) . ?
C35 H35 0.9300 . ?
C42 C43 1.370(10) . ?
C42 H42 0.9300 . ?
C43 C44 1.358(11) . ?
C43 H43 0.9300 . ?
C44 C45 1.389(11) . ?
C44 H44 0.9300 . ?
C45 C46 1.372(10) . ?
C45 H45 0.9300 . ?
C46 C56 1.462(10) . ?
C52 C53 1.402(10) . ?
C52 H52 0.9300 . ?
C53 C54 1.364(13) . ?
C53 H53 0.9300 . ?
C54 C55 1.360(13) . ?
C54 H54 0.9300 . ?
C55 C56 1.403(9) . ?
C55 H55 0.9300 . ?
C61 H61A 0.9700 . ?
C61 H61B 0.9700 . ?

loop_
_geom_torsion_atom_site_label_1
_geom_torsion_atom_site_label_2
_geom_torsion_atom_site_label_3
_geom_torsion_atom_site_label_4
_geom_torsion
_geom_torsion_site_symmetry_1
_geom_torsion_site_symmetry_2
_geom_torsion_site_symmetry_3
_geom_torsion_site_symmetry_4
_geom_torsion_publ_flag
N41 Ru P1 C12 -73.6(4) . . . . ?
N51 Ru P1 C12 4.4(4) . . . . ?
N21 Ru P1 C12 -171.2(4) . . . . ?
N1 Ru P1 C12 103.9(4) . . . . ?
N31 Ru P1 C12 -147(2) . . . . ?
N41 Ru P1 C11 53.4(3) . . . . ?
N51 Ru P1 C11 131.4(3) . . . . ?
N21 Ru P1 C11 -44.2(3) . . . . ?
N1 Ru P1 C11 -129.1(3) . . . . ?
N31 Ru P1 C11 -20(2) . . . . ?
N41 Ru P1 C8 172.6(3) . . . . ?
N51 Ru P1 C8 -109.4(3) . . . . ?
N21 Ru P1 C8 74.9(3) . . . . ?
N1 Ru P1 C8 -10.0(3) . . . . ?
N31 Ru P1 C8 99(2) . . . . ?
N41 Ru N1 C2 -130(3) . . . . ?
N51 Ru N1 C2 -88.9(5) . . . . ?
N21 Ru N1 C2 84.1(5) . . . . ?
N31 Ru N1 C2 7.2(6) . . . . ?
P1 Ru N1 C2 -176.7(5) . . . . ?
N41 Ru N1 C9 58(3) . . . . ?
N51 Ru N1 C9 99.5(4) . . . . ?
N21 Ru N1 C9 -87.5(5) . . . . ?
N31 Ru N1 C9 -164.4(4) . . . . ?
P1 Ru N1 C9 11.7(4) . . . . ?
N41 Ru N21 C22 -106.0(5) . . . . ?
N51 Ru N21 C22 -160.9(12) . . . . ?
N1 Ru N21 C22 72.0(5) . . . . ?
N31 Ru N21 C22 170.7(5) . . . . ?
P1 Ru N21 C22 -10.9(5) . . . . ?
N41 Ru N21 C26 73.5(4) . . . . ?
N51 Ru N21 C26 18.6(15) . . . . ?
N1 Ru N21 C26 -108.5(4) . . . . ?
N31 Ru N21 C26 -9.8(4) . . . . ?
P1 Ru N21 C26 168.6(4) . . . . ?
N41 Ru N31 C36 -85.3(4) . . . . ?
N51 Ru N31 C36 -162.9(4) . . . . ?
N21 Ru N31 C36 13.0(4) . . . . ?
N1 Ru N31 C36 97.1(4) . . . . ?
P1 Ru N31 C36 -11(2) . . . . ?
N41 Ru N31 C32 82.8(5) . . . . ?
N51 Ru N31 C32 5.2(5) . . . . ?
N21 Ru N31 C32 -178.9(5) . . . . ?
N1 Ru N31 C32 -94.8(5) . . . . ?
P1 Ru N31 C32 157.0(17) . . . . ?
N51 Ru N41 C42 178.7(6) . . . . ?
N21 Ru N41 C42 6.0(6) . . . . ?
N1 Ru N41 C42 -139(3) . . . . ?
N31 Ru N41 C42 82.8(5) . . . . ?
P1 Ru N41 C42 -93.2(5) . . . . ?
N51 Ru N41 C46 0.2(4) . . . . ?
N21 Ru N41 C46 -172.5(4) . . . . ?
N1 Ru N41 C46 42(3) . . . . ?
N31 Ru N41 C46 -95.7(4) . . . . ?
P1 Ru N41 C46 88.2(4) . . . . ?
N41 Ru N51 C52 -179.4(6) . . . . ?
N21 Ru N51 C52 -123.3(13) . . . . ?
N1 Ru N51 C52 3.0(6) . . . . ?
N31 Ru N51 C52 -95.5(6) . . . . ?
P1 Ru N51 C52 86.4(6) . . . . ?
N41 Ru N51 C56 -1.4(5) . . . . ?
N21 Ru N51 C56 54.6(15) . . . . ?
N1 Ru N51 C56 -179.0(5) . . . . ?
N31 Ru N51 C56 82.4(5) . . . . ?
P1 Ru N51 C56 -95.7(5) . . . . ?
C9 N1 C2 C3 -2.2(11) . . . . ?
Ru N1 C2 C3 -173.8(6) . . . . ?
N1 C2 C3 C4 2.2(12) . . . . ?
C2 C3 C4 C9 -0.3(13) . . . . ?
C9 C5 C6 C7 -3.0(16) . . . . ?
C5 C6 C7 C8 2.3(15) . . . . ?
C6 C7 C8 C9 0.2(12) . . . . ?
C6 C7 C8 P1 -178.8(7) . . . . ?
C12 P1 C8 C7 65.2(7) . . . . ?
C11 P1 C8 C7 -42.7(7) . . . . ?
Ru P1 C8 C7 -171.2(6) . . . . ?
C12 P1 C8 C9 -113.8(6) . . . . ?
C11 P1 C8 C9 138.2(6) . . . . ?
Ru P1 C8 C9 9.7(5) . . . . ?
C3 C4 C10 C5 179.7(8) . . . . ?
C3 C4 C10 C9 -1.2(12) . . . . ?
C6 C5 C10 C4 -179.7(10) . . . . ?
C6 C5 C10 C9 1.1(14) . . . . ?
C7 C8 C9 N1 179.0(6) . . . . ?
P1 C8 C9 N1 -1.9(8) . . . . ?
C7 C8 C9 C10 -2.1(11) . . . . ?
P1 C8 C9 C10 177.1(5) . . . . ?
C2 N1 C9 C8 179.6(6) . . . . ?
Ru N1 C9 C8 -8.5(8) . . . . ?
C2 N1 C9 C10 0.6(9) . . . . ?
Ru N1 C9 C10 172.5(5) . . . . ?
C4 C10 C9 C8 -177.9(7) . . . . ?
C5 C10 C9 C8 1.4(11) . . . . ?
C4 C10 C9 N1 1.1(11) . . . . ?
C5 C10 C9 N1 -179.7(7) . . . . ?
C26 N21 C22 C23 -3.4(9) . . . . ?
Ru N21 C22 C23 176.1(5) . . . . ?
N21 C22 C23 C24 -0.2(11) . . . . ?
C22 C23 C24 C25 4.0(11) . . . . ?
C23 C24 C25 C26 -4.1(11) . . . . ?
C22 N21 C26 C25 3.2(9) . . . . ?
Ru N21 C26 C25 -176.3(5) . . . . ?
C22 N21 C26 C36 -174.9(5) . . . . ?
Ru N21 C26 C36 5.5(6) . . . . ?
C24 C25 C26 N21 0.6(10) . . . . ?
C24 C25 C26 C36 178.5(6) . . . . ?
C36 N31 C32 C33 -0.6(10) . . . . ?
Ru N31 C32 C33 -168.3(5) . . . . ?
N31 C32 C33 C34 1.4(11) . . . . ?
C32 C33 C34 C35 -0.5(11) . . . . ?
C33 C34 C35 C36 -1.1(11) . . . . ?
C32 N31 C36 C35 -1.0(9) . . . . ?
Ru N31 C36 C35 168.1(5) . . . . ?
C32 N31 C36 C26 176.8(5) . . . . ?
Ru N31 C36 C26 -14.0(6) . . . . ?
C34 C35 C36 N31 1.9(10) . . . . ?
C34 C35 C36 C26 -175.8(6) . . . . ?
N21 C26 C36 N31 5.8(8) . . . . ?
C25 C26 C36 N31 -172.2(6) . . . . ?
N21 C26 C36 C35 -176.3(6) . . . . ?
C25 C26 C36 C35 5.6(10) . . . . ?
C46 N41 C42 C43 -0.6(10) . . . . ?
Ru N41 C42 C43 -179.1(6) . . . . ?
N41 C42 C43 C44 -2.8(12) . . . . ?
C42 C43 C44 C45 4.7(12) . . . . ?
C43 C44 C45 C46 -3.4(11) . . . . ?
C42 N41 C46 C45 1.9(9) . . . . ?
Ru N41 C46 C45 -179.4(5) . . . . ?
C42 N41 C46 C56 -177.7(6) . . . . ?
Ru N41 C46 C56 1.0(7) . . . . ?
C44 C45 C46 N41 0.0(10) . . . . ?
C44 C45 C46 C56 179.6(6) . . . . ?
C56 N51 C52 C53 0.6(10) . . . . ?
Ru N51 C52 C53 178.5(6) . . . . ?
N51 C52 C53 C54 -0.2(12) . . . . ?
C52 C53 C54 C55 -0.2(14) . . . . ?
C53 C54 C55 C56 0.2(14) . . . . ?
C52 N51 C56 C55 -0.7(10) . . . . ?
Ru N51 C56 C55 -178.8(5) . . . . ?
C52 N51 C56 C46 -179.6(6) . . . . ?
Ru N51 C56 C46 2.3(7) . . . . ?
C54 C55 C56 N51 0.3(12) . . . . ?
C54 C55 C56 C46 179.1(8) . . . . ?
N41 C46 C56 N51 -2.2(8) . . . . ?
C45 C46 C56 N51 178.3(6) . . . . ?
N41 C46 C56 C55 178.9(6) . . . . ?
C45 C46 C56 C55 -0.6(11) . . . . ?
